data_1504481
loop_
_publ_author_name
'Gerstenberger, Brian S.'
'Lin, Jinzhen'
'Mimieux, Yvette S.'
'Brown, Lauren E.'
'Oliver, Allen G.'
'Konopelski, Joseph P.'

_publ_section_title
;
 Structural characterization of an enantiomerically pure amino acid
 imidazolide and direct formation of the beta-lactam nucleus from an
 alpha-amino acid.
;
_journal_issue 3
_journal_name_full 'Organic letters'
_journal_page_first 369
_journal_page_last 372
_journal_paper_doi 10.1021/ol7025922
_journal_volume 10
_journal_year 2008
_chemical_absolute_configuration rmad
_chemical_formula_moiety 'C44 H38 N2 O3'
_chemical_formula_sum 'C44 H38 N2 O3'
_chemical_formula_weight 642.76
_chemical_name_systematic
; 
? 
;
_space_group_IT_number 144
_symmetry_cell_setting trigonal
_symmetry_space_group_name_Hall 'P 31'
_symmetry_space_group_name_H-M 'P 31'
_atom_sites_solution_hydrogens geom
_atom_sites_solution_primary direct
_atom_sites_solution_secondary difmap
_audit_creation_method SHELXL-97
_cell_angle_alpha 90.00
_cell_angle_beta 90.00
_cell_angle_gamma 120.00
_cell_formula_units_Z 9
_cell_length_a 23.562(3)
_cell_length_b 23.562(3)
_cell_length_c 16.129(3)
_cell_measurement_reflns_used 45212
_cell_measurement_temperature 100(2)
_cell_measurement_theta_max 68.2
_cell_measurement_theta_min 6.7
_cell_volume 7755(2)
_computing_cell_refinement 'Rigaku d*trek'
_computing_data_collection 'Rigaku d*trek'
_computing_data_reduction 'Rigaku d*trek'
_computing_structure_refinement 'SHELXL-97 (Sheldrick, 1997)'
_computing_structure_solution 'SHELXS-97 (Sheldrick, 1990)'
_diffrn_ambient_temperature 100(2)
_diffrn_measured_fraction_theta_full 0.990
_diffrn_measured_fraction_theta_max 0.990
_diffrn_measurement_device_type 'Rigaku RAXIS-RAPID'
_diffrn_measurement_method \w-scans
_diffrn_radiation_monochromator graphite
_diffrn_radiation_source 'fine-focus sealed tube'
_diffrn_radiation_type CuK\a
_diffrn_radiation_wavelength 1.54180
_diffrn_reflns_av_R_equivalents 0.0437
_diffrn_reflns_av_sigmaI/netI 0.0982
_diffrn_reflns_limit_h_max 26
_diffrn_reflns_limit_h_min -25
_diffrn_reflns_limit_k_max 26
_diffrn_reflns_limit_k_min -26
_diffrn_reflns_limit_l_max 19
_diffrn_reflns_limit_l_min -19
_diffrn_reflns_number 48748
_diffrn_reflns_theta_full 68.21
_diffrn_reflns_theta_max 68.21
_diffrn_reflns_theta_min 6.65
_exptl_absorpt_coefficient_mu 0.608
_exptl_absorpt_correction_T_max 0.9197
_exptl_absorpt_correction_T_min 0.6756
_exptl_absorpt_correction_type empirical
_exptl_absorpt_process_details 'Sheldrick, 2001'
_exptl_crystal_colour colorless
_exptl_crystal_density_diffrn 1.239
_exptl_crystal_density_method 'not measured'
_exptl_crystal_description needle
_exptl_crystal_F_000 3060
_exptl_crystal_size_max 0.70
_exptl_crystal_size_mid 0.18
_exptl_crystal_size_min 0.14
_refine_diff_density_max 0.174
_refine_diff_density_min -0.191
_refine_diff_density_rms 0.039
_refine_ls_abs_structure_details 'Flack H D (1983), Acta Cryst. A39, 876-881'
_refine_ls_abs_structure_Flack 0.04(11)
_refine_ls_extinction_method none
_refine_ls_goodness_of_fit_ref 0.814
_refine_ls_hydrogen_treatment constr
_refine_ls_matrix_type full
_refine_ls_number_parameters 1325
_refine_ls_number_reflns 18012
_refine_ls_number_restraints 1
_refine_ls_restrained_S_all 0.814
_refine_ls_R_factor_all 0.0544
_refine_ls_R_factor_gt 0.0385
_refine_ls_shift/su_max 0.002
_refine_ls_shift/su_mean 0.000
_refine_ls_structure_factor_coef Fsqd
_refine_ls_weighting_details 'calc w=1/[\s^2^(Fo^2^)+(0.0182P)^2^+0.0000P] where P=(Fo^2^+2Fc^2^)/3'
_refine_ls_weighting_scheme calc
_refine_ls_wR_factor_gt 0.0500
_refine_ls_wR_factor_ref 0.0548
_reflns_number_gt 13173
_reflns_number_total 18012
_reflns_threshold_expression >2sigma(I)
_cod_data_source_file ol7025922-file001.cif
_cod_data_source_block lbc1a
_cod_database_code 1504481

loop_
_symmetry_equiv_pos_as_xyz
'x, y, z'
'-y, x-y, z+1/3'
'-x+y, -x, z+2/3'

loop_
_atom_site_label
_atom_site_type_symbol
_atom_site_fract_x
_atom_site_fract_y
_atom_site_fract_z
_atom_site_U_iso_or_equiv
_atom_site_adp_type
_atom_site_occupancy
_atom_site_symmetry_multiplicity
_atom_site_calc_flag
_atom_site_refinement_flags
O1 O 0.39832(8) 0.75581(8) 0.26583(10) 0.0257(5) Uani 1 1 d .
O2 O 0.27771(8) 0.64628(8) 0.13045(11) 0.0271(5) Uani 1 1 d .
O3 O 0.52498(8) 0.72575(9) 0.10523(10) 0.0229(5) Uani 1 1 d .
O4 O 0.62964(9) 0.24458(8) -0.14096(10) 0.0260(5) Uani 1 1 d .
O5 O 0.63344(9) 0.36043(8) -0.00014(11) 0.0308(5) Uani 1 1 d .
O6 O 0.76708(8) 0.24297(8) 0.02505(10) 0.0231(5) Uani 1 1 d .
O7 O 0.06536(9) 0.00569(9) 0.25961(10) 0.0267(5) Uani 1 1 d .
O8 O -0.06585(9) -0.03470(9) 0.40987(10) 0.0278(5) Uani 1 1 d .
O9 O 0.16811(9) 0.14222(9) 0.44289(10) 0.0246(5) Uani 1 1 d .
N1 N 0.43434(10) 0.77052(10) 0.12583(12) 0.0162(5) Uani 1 1 d .
N2 N 0.28960(10) 0.56537(10) 0.18934(12) 0.0171(5) Uani 1 1 d .
N3 N 0.64068(10) 0.22455(10) 0.00055(12) 0.0159(5) Uani 1 1 d .
N4 N 0.72895(11) 0.43367(11) -0.06188(12) 0.0212(6) Uani 1 1 d .
N5 N 0.09149(10) 0.00190(10) 0.40100(12) 0.0151(5) Uani 1 1 d .
N6 N -0.05992(10) 0.05452(11) 0.34778(12) 0.0200(5) Uani 1 1 d .
C1 C 0.40648(12) 0.73796(13) 0.19797(17) 0.0203(7) Uani 1 1 d .
C2 C 0.38769(12) 0.67134(12) 0.15976(14) 0.0161(6) Uani 1 1 d .
H2A H 0.4118 0.6504 0.1840 0.019 Uiso 1 1 calc R
C3 C 0.41806(13) 0.70925(12) 0.07823(15) 0.0174(6) Uani 1 1 d .
H3A H 0.3838 0.6993 0.0352 0.021 Uiso 1 1 calc R
C4 C 0.31394(14) 0.62672(14) 0.15776(15) 0.0214(7) Uani 1 1 d .
C5 C 0.21813(12) 0.51918(12) 0.19160(15) 0.0228(7) Uani 1 1 d .
H5A H 0.1949 0.5444 0.1899 0.027 Uiso 1 1 calc R
H5B H 0.2068 0.4947 0.2446 0.027 Uiso 1 1 calc R
C6 C 0.19447(12) 0.47076(13) 0.12025(15) 0.0184(7) Uani 1 1 d .
C7 C 0.17144(13) 0.40458(13) 0.13448(16) 0.0248(7) Uani 1 1 d .
H7A H 0.1723 0.3899 0.1890 0.030 Uiso 1 1 calc R
C8 C 0.14700(13) 0.35944(14) 0.06923(17) 0.0286(8) Uani 1 1 d .
H8A H 0.1309 0.3142 0.0794 0.034 Uiso 1 1 calc R
C9 C 0.14648(13) 0.38124(15) -0.01035(17) 0.0302(8) Uani 1 1 d .
H9A H 0.1293 0.3509 -0.0549 0.036 Uiso 1 1 calc R
C10 C 0.17115(14) 0.44759(15) -0.02494(17) 0.0314(8) Uani 1 1 d .
H10A H 0.1713 0.4625 -0.0797 0.038 Uiso 1 1 calc R
C11 C 0.19536(13) 0.49197(14) 0.03949(15) 0.0258(7) Uani 1 1 d .
H11A H 0.2128 0.5373 0.0287 0.031 Uiso 1 1 calc R
C12 C 0.33249(13) 0.54206(12) 0.21823(16) 0.0179(6) Uani 1 1 d .
C13 C 0.36246(14) 0.52181(13) 0.16163(16) 0.0272(7) Uani 1 1 d .
H13A H 0.3515 0.5186 0.1045 0.033 Uiso 1 1 calc R
C14 C 0.40862(15) 0.50617(15) 0.18882(18) 0.0371(9) Uani 1 1 d .
H14A H 0.4296 0.4922 0.1502 0.045 Uiso 1 1 calc R
C15 C 0.42443(14) 0.51092(13) 0.27278(17) 0.0318(8) Uani 1 1 d .
H15A H 0.4570 0.5013 0.2912 0.038 Uiso 1 1 calc R
C16 C 0.39304(13) 0.52946(13) 0.32877(17) 0.0269(7) Uani 1 1 d .
H16A H 0.4035 0.5320 0.3860 0.032 Uiso 1 1 calc R
C17 C 0.34588(13) 0.54466(12) 0.30213(16) 0.0225(7) Uani 1 1 d .
H17A H 0.3233 0.5566 0.3409 0.027 Uiso 1 1 calc R
C18 C 0.47432(12) 0.70342(13) 0.04382(14) 0.0190(7) Uani 1 1 d .
H18A H 0.4593 0.6572 0.0293 0.023 Uiso 1 1 calc R
H18B H 0.4913 0.7303 -0.0070 0.023 Uiso 1 1 calc R
C19 C 0.58724(13) 0.74073(13) 0.07207(16) 0.0258(7) Uani 1 1 d .
H19A H 0.6216 0.7675 0.1131 0.031 Uiso 1 1 calc R
H19B H 0.5957 0.7678 0.0217 0.031 Uiso 1 1 calc R
C20 C 0.59353(12) 0.68214(14) 0.05013(17) 0.0217(7) Uani 1 1 d .
C21 C 0.60701(14) 0.64946(15) 0.11134(18) 0.0346(8) Uani 1 1 d .
H21A H 0.6101 0.6629 0.1675 0.041 Uiso 1 1 calc R
C22 C 0.61610(16) 0.59723(17) 0.0915(2) 0.0573(11) Uani 1 1 d .
H22A H 0.6264 0.5757 0.1337 0.069 Uiso 1 1 calc R
C23 C 0.61018(15) 0.57663(17) 0.0104(3) 0.0600(12) Uani 1 1 d .
H23A H 0.6158 0.5405 -0.0032 0.072 Uiso 1 1 calc R
C24 C 0.59608(15) 0.60843(18) -0.0515(2) 0.0511(11) Uani 1 1 d .
H24A H 0.5922 0.5943 -0.1074 0.061 Uiso 1 1 calc R
C25 C 0.58758(13) 0.66096(15) -0.03140(17) 0.0332(8) Uani 1 1 d .
H25A H 0.5776 0.6826 -0.0738 0.040 Uiso 1 1 calc R
C26 C 0.46214(13) 0.84057(13) 0.10526(14) 0.0159(6) Uani 1 1 d .
C27 C 0.50225(12) 0.87837(13) 0.18182(15) 0.0159(6) Uani 1 1 d .
C28 C 0.54912(13) 0.86417(13) 0.21380(15) 0.0233(7) Uani 1 1 d .
H28A H 0.5561 0.8322 0.1871 0.028 Uiso 1 1 calc R
C29 C 0.58567(13) 0.89605(13) 0.28402(15) 0.0238(7) Uani 1 1 d .
H29A H 0.6180 0.8866 0.3040 0.029 Uiso 1 1 calc R
C30 C 0.57482(14) 0.94159(14) 0.32471(16) 0.0286(8) Uani 1 1 d .
H30A H 0.5997 0.9636 0.3725 0.034 Uiso 1 1 calc R
C31 C 0.52778(14) 0.95450(13) 0.29523(17) 0.0282(8) Uani 1 1 d .
H31A H 0.5196 0.9849 0.3238 0.034 Uiso 1 1 calc R
C32 C 0.49164(13) 0.92365(13) 0.22377(16) 0.0229(7) Uani 1 1 d .
H32A H 0.4598 0.9338 0.2040 0.027 Uiso 1 1 calc R
C33 C 0.40669(13) 0.85525(13) 0.08636(15) 0.0177(7) Uani 1 1 d .
C34 C 0.34181(13) 0.81250(13) 0.10643(15) 0.0215(7) Uani 1 1 d .
H34A H 0.3302 0.7718 0.1321 0.026 Uiso 1 1 calc R
C35 C 0.29320(13) 0.82833(14) 0.08946(15) 0.0242(7) Uani 1 1 d .
H35A H 0.2490 0.7986 0.1043 0.029 Uiso 1 1 calc R
C36 C 0.30880(14) 0.88688(14) 0.05135(16) 0.0247(7) Uani 1 1 d .
H36A H 0.2757 0.8975 0.0396 0.030 Uiso 1 1 calc R
C37 C 0.37371(14) 0.93003(14) 0.03048(16) 0.0267(7) Uani 1 1 d .
H37A H 0.3851 0.9705 0.0044 0.032 Uiso 1 1 calc R
C38 C 0.42227(14) 0.91426(13) 0.04761(15) 0.0261(7) Uani 1 1 d .
H38A H 0.4664 0.9440 0.0327 0.031 Uiso 1 1 calc R
C39 C 0.50548(13) 0.85546(12) 0.02666(16) 0.0168(6) Uani 1 1 d .
C40 C 0.47449(13) 0.82612(13) -0.04779(16) 0.0234(7) Uani 1 1 d .
H40A H 0.4282 0.7991 -0.0489 0.028 Uiso 1 1 calc R
C41 C 0.50989(15) 0.83552(13) -0.11996(16) 0.0256(7) Uani 1 1 d .
H41A H 0.4880 0.8136 -0.1694 0.031 Uiso 1 1 calc R
C42 C 0.57733(15) 0.87697(14) -0.12027(17) 0.0292(8) Uani 1 1 d .
H42A H 0.6018 0.8837 -0.1698 0.035 Uiso 1 1 calc R
C43 C 0.60879(14) 0.90858(13) -0.04702(16) 0.0290(8) Uani 1 1 d .
H43A H 0.6549 0.9374 -0.0466 0.035 Uiso 1 1 calc R
C44 C 0.57251(13) 0.89787(13) 0.02561(16) 0.0239(7) Uani 1 1 d .
H44A H 0.5942 0.9200 0.0750 0.029 Uiso 1 1 calc R
C51 C 0.65363(12) 0.25890(13) -0.07175(17) 0.0171(7) Uani 1 1 d .
C52 C 0.70759(13) 0.32213(12) -0.03156(15) 0.0186(7) Uani 1 1 d .
H52A H 0.7526 0.3378 -0.0540 0.022 Uiso 1 1 calc R
C53 C 0.69175(12) 0.28127(12) 0.04970(15) 0.0168(6) Uani 1 1 d .
H53A H 0.6716 0.2964 0.0926 0.020 Uiso 1 1 calc R
C54 C 0.68733(15) 0.37350(14) -0.02897(16) 0.0227(7) Uani 1 1 d .
C55 C 0.71165(13) 0.48538(13) -0.06221(15) 0.0266(7) Uani 1 1 d .
H55A H 0.6634 0.4650 -0.0579 0.032 Uiso 1 1 calc R
H55B H 0.7253 0.5090 -0.1157 0.032 Uiso 1 1 calc R
C56 C 0.74323(13) 0.53417(14) 0.00782(16) 0.0217(7) Uani 1 1 d .
C57 C 0.73315(13) 0.51254(14) 0.08955(16) 0.0269(7) Uani 1 1 d .
H57A H 0.7068 0.4671 0.1011 0.032 Uiso 1 1 calc R
C58 C 0.76111(14) 0.55664(15) 0.15430(17) 0.0285(8) Uani 1 1 d .
H58A H 0.7539 0.5414 0.2099 0.034 Uiso 1 1 calc R
C59 C 0.79950(14) 0.62281(15) 0.13786(18) 0.0322(8) Uani 1 1 d .
H59A H 0.8186 0.6532 0.1821 0.039 Uiso 1 1 calc R
C60 C 0.80988(14) 0.64453(14) 0.05717(19) 0.0349(8) Uani 1 1 d .
H60A H 0.8365 0.6900 0.0459 0.042 Uiso 1 1 calc R
C61 C 0.78173(14) 0.60055(14) -0.00813(17) 0.0291(8) Uani 1 1 d .
H61A H 0.7889 0.6161 -0.0637 0.035 Uiso 1 1 calc R
C62 C 0.79503(14) 0.45203(13) -0.08535(16) 0.0205(7) Uani 1 1 d .
C63 C 0.84182(14) 0.46699(13) -0.02431(16) 0.0287(8) Uani 1 1 d .
H63A H 0.8312 0.4676 0.0324 0.034 Uiso 1 1 calc R
C64 C 0.90410(15) 0.48098(16) -0.04669(18) 0.0479(10) Uani 1 1 d .
H64A H 0.9364 0.4909 -0.0052 0.057 Uiso 1 1 calc R
C65 C 0.91973(15) 0.48056(16) -0.13009(19) 0.0532(11) Uani 1 1 d .
H65A H 0.9623 0.4893 -0.1454 0.064 Uiso 1 1 calc R
C66 C 0.87294(16) 0.46734(15) -0.19011(17) 0.0455(10) Uani 1 1 d .
H66A H 0.8838 0.4678 -0.2469 0.055 Uiso 1 1 calc R
C67 C 0.81049(14) 0.45345(13) -0.16841(17) 0.0312(8) Uani 1 1 d .
H67A H 0.7786 0.4450 -0.2099 0.037 Uiso 1 1 calc R
C68 C 0.74821(12) 0.27557(13) 0.08452(15) 0.0210(7) Uani 1 1 d .
H68A H 0.7857 0.3197 0.0964 0.025 Uiso 1 1 calc R
H68B H 0.7348 0.2503 0.1369 0.025 Uiso 1 1 calc R
C69 C 0.81264(13) 0.22604(13) 0.05844(17) 0.0291(8) Uani 1 1 d .
H69A H 0.8152 0.1941 0.0210 0.035 Uiso 1 1 calc R
H69B H 0.7961 0.2043 0.1127 0.035 Uiso 1 1 calc R
C70 C 0.88027(14) 0.28354(14) 0.07005(17) 0.0228(7) Uani 1 1 d .
C71 C 0.91560(16) 0.29210(15) 0.14320(16) 0.0315(8) Uani 1 1 d .
H71A H 0.8956 0.2625 0.1880 0.038 Uiso 1 1 calc R
C72 C 0.97997(16) 0.34373(16) 0.15092(19) 0.0380(9) Uani 1 1 d .
H72A H 1.0032 0.3491 0.2012 0.046 Uiso 1 1 calc R
C73 C 1.01002(15) 0.38676(15) 0.0868(2) 0.0375(9) Uani 1 1 d .
H73A H 1.0542 0.4210 0.0918 0.045 Uiso 1 1 calc R
C74 C 0.97534(15) 0.37966(15) 0.01521(18) 0.0356(8) Uani 1 1 d .
H74A H 0.9956 0.4098 -0.0290 0.043 Uiso 1 1 calc R
C75 C 0.91077(14) 0.32864(14) 0.00674(17) 0.0293(8) Uani 1 1 d .
H75A H 0.8875 0.3248 -0.0430 0.035 Uiso 1 1 calc R
C76 C 0.58904(12) 0.15645(12) 0.02121(14) 0.0140(6) Uani 1 1 d .
C77 C 0.58343(13) 0.11283(13) -0.05297(15) 0.0167(6) Uani 1 1 d .
C78 C 0.64029(14) 0.12032(13) -0.08843(16) 0.0298(8) Uani 1 1 d .
H78A H 0.6814 0.1552 -0.0704 0.036 Uiso 1 1 calc R
C79 C 0.63858(15) 0.07834(15) -0.14931(16) 0.0349(8) Uani 1 1 d .
H79A H 0.6782 0.0846 -0.1732 0.042 Uiso 1 1 calc R
C80 C 0.57855(15) 0.02668(14) -0.17565(16) 0.0293(8) Uani 1 1 d .
H80A H 0.5767 -0.0034 -0.2163 0.035 Uiso 1 1 calc R
C81 C 0.52218(15) 0.02000(14) -0.14183(16) 0.0297(8) Uani 1 1 d .
H81A H 0.4810 -0.0147 -0.1601 0.036 Uiso 1 1 calc R
C82 C 0.52403(14) 0.06300(13) -0.08128(15) 0.0250(7) Uani 1 1 d .
H82A H 0.4843 0.0580 -0.0594 0.030 Uiso 1 1 calc R
C83 C 0.52339(13) 0.15427(13) 0.03925(15) 0.0169(6) Uani 1 1 d .
C84 C 0.50875(13) 0.19974(13) 0.00534(15) 0.0221(7) Uani 1 1 d .
H84A H 0.5404 0.2346 -0.0277 0.026 Uiso 1 1 calc R
C85 C 0.44790(14) 0.19470(14) 0.01944(17) 0.0309(8) Uani 1 1 d .
H85A H 0.4387 0.2262 -0.0040 0.037 Uiso 1 1 calc R
C86 C 0.40105(13) 0.14435(13) 0.06709(15) 0.0245(7) Uani 1 1 d .
H86A H 0.3597 0.1410 0.0764 0.029 Uiso 1 1 calc R
C87 C 0.41499(13) 0.09874(13) 0.10114(16) 0.0256(7) Uani 1 1 d .
H87A H 0.3831 0.0639 0.1341 0.031 Uiso 1 1 calc R
C88 C 0.47566(13) 0.10382(13) 0.08717(14) 0.0210(7) Uani 1 1 d .
H88A H 0.4847 0.0722 0.1108 0.025 Uiso 1 1 calc R
C89 C 0.61217(12) 0.13574(13) 0.09957(15) 0.0166(6) Uani 1 1 d .
C90 C 0.61725(12) 0.16785(12) 0.17417(15) 0.0199(7) Uani 1 1 d .
H90A H 0.6052 0.2008 0.1760 0.024 Uiso 1 1 calc R
C91 C 0.63949(13) 0.15279(13) 0.24571(15) 0.0237(7) Uani 1 1 d .
H91A H 0.6440 0.1762 0.2956 0.028 Uiso 1 1 calc R
C92 C 0.65513(13) 0.10360(14) 0.24410(16) 0.0274(7) Uani 1 1 d .
H92A H 0.6707 0.0932 0.2928 0.033 Uiso 1 1 calc R
C93 C 0.64806(13) 0.06947(13) 0.17153(17) 0.0285(8) Uani 1 1 d .
H93A H 0.6579 0.0350 0.1711 0.034 Uiso 1 1 calc R
C94 C 0.62665(13) 0.08499(13) 0.09885(16) 0.0244(7) Uani 1 1 d .
H94A H 0.6219 0.0613 0.0493 0.029 Uiso 1 1 calc R
C101 C 0.06724(13) 0.01799(13) 0.33312(17) 0.0191(7) Uani 1 1 d .
C102 C 0.04217(13) 0.05585(13) 0.38596(15) 0.0206(7) Uani 1 1 d .
H10H H 0.0644 0.1039 0.3742 0.025 Uiso 1 1 calc R
C103 C 0.07128(13) 0.03713(13) 0.46040(14) 0.0176(7) Uani 1 1 d .
H10B H 0.0367 0.0066 0.4999 0.021 Uiso 1 1 calc R
C104 C -0.03220(14) 0.02128(14) 0.38321(16) 0.0209(7) Uani 1 1 d .
C105 C -0.13229(13) 0.02071(13) 0.33907(16) 0.0234(7) Uani 1 1 d .
H10C H -0.1500 -0.0272 0.3432 0.028 Uiso 1 1 calc R
H10D H -0.1431 0.0299 0.2832 0.028 Uiso 1 1 calc R
C106 C -0.16582(13) 0.04062(12) 0.40284(16) 0.0205(7) Uani 1 1 d .
C107 C -0.15230(14) 0.04061(13) 0.48708(16) 0.0294(8) Uani 1 1 d .
H10F H -0.1207 0.0293 0.5046 0.035 Uiso 1 1 calc R
C108 C -0.18513(14) 0.05714(14) 0.54530(17) 0.0354(8) Uani 1 1 d .
H10E H -0.1761 0.0566 0.6026 0.042 Uiso 1 1 calc R
C109 C -0.23082(14) 0.07446(14) 0.52075(18) 0.0329(8) Uani 1 1 d .
H10G H -0.2529 0.0859 0.5609 0.039 Uiso 1 1 calc R
C110 C -0.24403(14) 0.07489(13) 0.43697(18) 0.0331(8) Uani 1 1 d .
H11F H -0.2750 0.0870 0.4195 0.040 Uiso 1 1 calc R
C111 C -0.21203(14) 0.05770(13) 0.37897(17) 0.0280(7) Uani 1 1 d .
H11B H -0.2218 0.0576 0.3218 0.034 Uiso 1 1 calc R
C112 C -0.02403(13) 0.11829(14) 0.30941(16) 0.0206(7) Uani 1 1 d .
C113 C 0.01610(13) 0.12834(14) 0.24176(15) 0.0260(7) Uani 1 1 d .
H11G H 0.0219 0.0937 0.2214 0.031 Uiso 1 1 calc R
C114 C 0.04775(14) 0.18932(15) 0.20407(15) 0.0271(7) Uani 1 1 d .
H11H H 0.0762 0.1967 0.1585 0.033 Uiso 1 1 calc R
C115 C 0.03852(14) 0.23933(14) 0.23177(17) 0.0314(8) Uani 1 1 d .
H11E H 0.0600 0.2807 0.2048 0.038 Uiso 1 1 calc R
C116 C -0.00212(14) 0.22930(15) 0.29899(17) 0.0341(8) Uani 1 1 d .
H11J H -0.0091 0.2636 0.3177 0.041 Uiso 1 1 calc R
C117 C -0.03275(14) 0.16882(14) 0.33910(16) 0.0289(8) Uani 1 1 d .
H11I H -0.0594 0.1622 0.3864 0.035 Uiso 1 1 calc R
C118 C 0.12639(13) 0.09679(12) 0.50400(15) 0.0233(7) Uani 1 1 d .
H11C H 0.1078 0.1176 0.5397 0.028 Uiso 1 1 calc R
H11D H 0.1518 0.0832 0.5394 0.028 Uiso 1 1 calc R
C119 C 0.21490(14) 0.20425(13) 0.47817(16) 0.0315(8) Uani 1 1 d .
H11K H 0.2545 0.2030 0.4957 0.038 Uiso 1 1 calc R
H11L H 0.1958 0.2134 0.5276 0.038 Uiso 1 1 calc R
C120 C 0.23287(14) 0.25677(13) 0.41529(16) 0.0237(7) Uani 1 1 d .
C121 C 0.29595(14) 0.29274(14) 0.38419(17) 0.0290(8) Uani 1 1 d .
H12B H 0.3286 0.2831 0.4022 0.035 Uiso 1 1 calc R
C122 C 0.31225(15) 0.34282(14) 0.32689(17) 0.0310(8) Uani 1 1 d .
H12C H 0.3558 0.3674 0.3064 0.037 Uiso 1 1 calc R
C123 C 0.26476(16) 0.35658(14) 0.30009(17) 0.0330(8) Uani 1 1 d .
H12G H 0.2756 0.3910 0.2616 0.040 Uiso 1 1 calc R
C124 C 0.20163(16) 0.32020(15) 0.32934(17) 0.0361(8) Uani 1 1 d .
H12F H 0.1689 0.3293 0.3099 0.043 Uiso 1 1 calc R
C125 C 0.18491(14) 0.27027(14) 0.38688(17) 0.0311(8) Uani 1 1 d .
H12E H 0.1412 0.2456 0.4067 0.037 Uiso 1 1 calc R
C126 C 0.11569(13) -0.04449(13) 0.41227(14) 0.0171(6) Uani 1 1 d .
C127 C 0.15482(13) -0.04088(14) 0.33357(15) 0.0201(7) Uani 1 1 d .
C128 C 0.19852(13) 0.02047(14) 0.30030(15) 0.0246(7) Uani 1 1 d .
H12D H 0.2018 0.0588 0.3243 0.030 Uiso 1 1 calc R
C129 C 0.23724(13) 0.02588(15) 0.23243(16) 0.0293(8) Uani 1 1 d .
H12A H 0.2671 0.0679 0.2105 0.035 Uiso 1 1 calc R
C130 C 0.23241(14) -0.03000(15) 0.19664(17) 0.0327(8) Uani 1 1 d .
H13F H 0.2588 -0.0262 0.1501 0.039 Uiso 1 1 calc R
C131 C 0.18956(14) -0.09060(15) 0.22856(16) 0.0315(8) Uani 1 1 d .
H13H H 0.1864 -0.1287 0.2040 0.038 Uiso 1 1 calc R
C132 C 0.15050(13) -0.09661(14) 0.29699(16) 0.0249(7) Uani 1 1 d .
H13G H 0.1209 -0.1388 0.3187 0.030 Uiso 1 1 calc R
C133 C 0.05877(14) -0.11482(13) 0.42739(15) 0.0194(7) Uani 1 1 d .
C134 C -0.00572(14) -0.13500(13) 0.40505(15) 0.0247(7) Uani 1 1 d .
H13C H -0.0162 -0.1043 0.3817 0.030 Uiso 1 1 calc R
C135 C -0.05492(14) -0.19970(14) 0.41658(16) 0.0325(8) Uani 1 1 d .
H13E H -0.0987 -0.2126 0.4013 0.039 Uiso 1 1 calc R
C136 C -0.04091(14) -0.24558(14) 0.45010(16) 0.0327(8) Uani 1 1 d .
H13I H -0.0746 -0.2899 0.4569 0.039 Uiso 1 1 calc R
C137 C 0.02282(14) -0.22588(14) 0.47349(16) 0.0264(7) Uani 1 1 d .
H13D H 0.0329 -0.2567 0.4973 0.032 Uiso 1 1 calc R
C138 C 0.07205(13) -0.16132(13) 0.46240(15) 0.0225(7) Uani 1 1 d .
H13B H 0.1156 -0.1485 0.4789 0.027 Uiso 1 1 calc R
C139 C 0.16047(13) -0.02318(12) 0.49057(16) 0.0171(6) Uani 1 1 d .
C140 C 0.13071(13) -0.03122(12) 0.56821(15) 0.0213(7) Uani 1 1 d .
H14B H 0.0845 -0.0498 0.5714 0.026 Uiso 1 1 calc R
C141 C 0.16748(14) -0.01252(13) 0.64060(16) 0.0241(7) Uani 1 1 d .
H14C H 0.1466 -0.0173 0.6926 0.029 Uiso 1 1 calc R
C142 C 0.23433(14) 0.01298(13) 0.63677(16) 0.0237(7) Uani 1 1 d .
H14F H 0.2595 0.0249 0.6863 0.028 Uiso 1 1 calc R
C143 C 0.26473(14) 0.02119(13) 0.56073(16) 0.0264(7) Uani 1 1 d .
H14D H 0.3109 0.0391 0.5580 0.032 Uiso 1 1 calc R
C144 C 0.22752(13) 0.00307(12) 0.48818(16) 0.0228(7) Uani 1 1 d .
H14E H 0.2487 0.0089 0.4362 0.027 Uiso 1 1 calc R

loop_
_atom_site_aniso_label
_atom_site_aniso_U_11
_atom_site_aniso_U_22
_atom_site_aniso_U_33
_atom_site_aniso_U_23
_atom_site_aniso_U_13
_atom_site_aniso_U_12
O1 0.0273(12) 0.0246(12) 0.0221(11) -0.0003(9) 0.0076(9) 0.0107(10)
O2 0.0176(12) 0.0253(13) 0.0447(13) 0.0035(10) -0.0034(9) 0.0154(11)
O3 0.0125(11) 0.0310(13) 0.0251(11) -0.0057(9) -0.0021(9) 0.0108(10)
O4 0.0282(13) 0.0257(12) 0.0230(11) 0.0025(9) -0.0045(9) 0.0125(11)
O5 0.0182(12) 0.0254(12) 0.0518(14) 0.0040(10) 0.0070(10) 0.0132(11)
O6 0.0184(12) 0.0300(13) 0.0299(11) -0.0026(9) -0.0005(9) 0.0188(10)
O7 0.0273(12) 0.0310(13) 0.0222(11) -0.0046(9) -0.0026(9) 0.0148(11)
O8 0.0279(13) 0.0195(12) 0.0331(12) 0.0063(9) 0.0021(9) 0.0098(11)
O9 0.0250(12) 0.0151(12) 0.0233(11) -0.0007(9) -0.0009(9) 0.0023(10)
N1 0.0181(14) 0.0108(13) 0.0173(12) 0.0001(10) 0.0034(10) 0.0054(11)
N2 0.0106(13) 0.0120(13) 0.0253(13) 0.0029(10) 0.0008(10) 0.0030(12)
N3 0.0120(13) 0.0153(14) 0.0168(12) 0.0018(10) -0.0003(10) 0.0042(11)
N4 0.0203(15) 0.0141(14) 0.0308(14) 0.0037(11) 0.0008(11) 0.0099(12)
N5 0.0171(13) 0.0146(13) 0.0161(12) -0.0006(10) -0.0002(10) 0.0097(11)
N6 0.0178(14) 0.0146(14) 0.0306(14) 0.0018(11) 0.0022(11) 0.0103(12)
C1 0.0128(17) 0.0155(17) 0.0322(18) 0.0025(14) -0.0014(14) 0.0069(14)
C2 0.0115(16) 0.0102(16) 0.0244(16) 0.0033(12) -0.0002(13) 0.0038(14)
C3 0.0177(17) 0.0107(16) 0.0223(16) 0.0010(12) -0.0006(13) 0.0061(14)
C4 0.0220(19) 0.0206(18) 0.0198(16) -0.0017(13) 0.0021(14) 0.0094(16)
C5 0.0143(17) 0.0162(17) 0.0329(18) -0.0008(14) -0.0030(14) 0.0038(15)
C6 0.0148(16) 0.0156(17) 0.0204(16) 0.0032(13) 0.0010(13) 0.0044(14)
C7 0.0250(19) 0.0203(19) 0.0257(17) 0.0067(14) 0.0019(14) 0.0087(16)
C8 0.0235(19) 0.0201(19) 0.041(2) -0.0001(15) 0.0056(15) 0.0097(16)
C9 0.0252(19) 0.028(2) 0.0306(19) -0.0046(15) 0.0032(15) 0.0078(17)
C10 0.033(2) 0.035(2) 0.0230(17) 0.0005(15) 0.0005(14) 0.0149(18)
C11 0.0259(19) 0.0217(18) 0.0265(17) 0.0052(14) 0.0007(14) 0.0094(16)
C12 0.0154(17) 0.0114(16) 0.0259(16) -0.0011(13) -0.0058(13) 0.0060(14)
C13 0.031(2) 0.033(2) 0.0262(17) -0.0078(14) -0.0063(15) 0.0223(17)
C14 0.042(2) 0.050(2) 0.037(2) -0.0155(17) -0.0114(17) 0.036(2)
C15 0.033(2) 0.034(2) 0.038(2) -0.0037(16) -0.0105(16) 0.0242(18)
C16 0.029(2) 0.0283(19) 0.0251(17) 0.0030(14) -0.0035(14) 0.0159(17)
C17 0.0219(18) 0.0241(18) 0.0216(16) -0.0016(13) 0.0019(13) 0.0115(15)
C18 0.0157(17) 0.0213(18) 0.0216(16) -0.0051(13) -0.0023(13) 0.0106(15)
C19 0.0182(18) 0.0246(19) 0.0357(18) -0.0025(14) 0.0004(14) 0.0115(16)
C20 0.0119(16) 0.0225(19) 0.0310(18) -0.0053(14) -0.0006(13) 0.0088(15)
C21 0.035(2) 0.034(2) 0.0356(19) -0.0039(16) -0.0111(15) 0.0186(18)
C22 0.050(3) 0.040(3) 0.088(3) -0.001(2) -0.026(2) 0.027(2)
C23 0.027(2) 0.041(3) 0.119(4) -0.033(3) -0.015(2) 0.022(2)
C24 0.027(2) 0.061(3) 0.058(3) -0.035(2) -0.0020(18) 0.016(2)
C25 0.0188(18) 0.044(2) 0.0361(19) -0.0073(17) 0.0003(15) 0.0151(18)
C26 0.0128(16) 0.0146(16) 0.0172(15) 0.0023(12) 0.0033(12) 0.0046(14)
C27 0.0116(16) 0.0151(17) 0.0183(15) -0.0001(12) 0.0031(12) 0.0048(14)
C28 0.0237(18) 0.0203(18) 0.0264(17) 0.0004(13) -0.0030(14) 0.0114(16)
C29 0.0222(18) 0.0221(18) 0.0245(17) 0.0004(14) -0.0055(14) 0.0092(16)
C30 0.029(2) 0.028(2) 0.0208(17) -0.0004(14) -0.0033(14) 0.0089(17)
C31 0.029(2) 0.0222(19) 0.0320(18) -0.0066(14) -0.0004(15) 0.0118(16)
C32 0.0219(18) 0.0215(18) 0.0269(16) 0.0001(13) -0.0024(14) 0.0121(15)
C33 0.0186(18) 0.0150(17) 0.0206(15) -0.0036(13) -0.0022(13) 0.0091(15)
C34 0.0203(18) 0.0215(18) 0.0258(16) 0.0044(13) 0.0052(13) 0.0127(15)
C35 0.0147(17) 0.0274(19) 0.0295(17) 0.0010(14) 0.0042(13) 0.0098(16)
C36 0.0193(18) 0.0254(19) 0.0335(17) -0.0056(14) -0.0058(14) 0.0141(16)
C37 0.028(2) 0.0202(18) 0.0341(18) 0.0061(14) -0.0008(15) 0.0139(16)
C38 0.0160(18) 0.0226(19) 0.0361(18) 0.0023(14) 0.0002(14) 0.0068(16)
C39 0.0140(17) 0.0158(17) 0.0219(16) 0.0023(13) 0.0019(13) 0.0084(14)
C40 0.0171(17) 0.0245(18) 0.0266(17) 0.0053(14) 0.0022(14) 0.0089(15)
C41 0.034(2) 0.0240(19) 0.0186(16) 0.0003(13) 0.0007(15) 0.0141(17)
C42 0.034(2) 0.029(2) 0.0245(17) 0.0095(15) 0.0133(15) 0.0160(17)
C43 0.0199(19) 0.026(2) 0.0343(19) 0.0054(15) 0.0073(15) 0.0065(16)
C44 0.0215(18) 0.0251(19) 0.0242(17) -0.0051(13) -0.0006(14) 0.0110(16)
C51 0.0110(16) 0.0164(17) 0.0255(16) 0.0006(14) 0.0021(13) 0.0080(14)
C52 0.0104(16) 0.0121(17) 0.0322(17) 0.0008(13) 0.0035(13) 0.0048(14)
C53 0.0100(16) 0.0114(16) 0.0258(16) -0.0018(12) 0.0013(12) 0.0030(13)
C54 0.0235(19) 0.0192(18) 0.0271(17) -0.0019(14) -0.0055(14) 0.0119(16)
C55 0.0335(19) 0.0169(18) 0.0340(18) 0.0041(14) -0.0043(15) 0.0160(16)
C56 0.0171(17) 0.0154(17) 0.0322(17) 0.0006(14) -0.0015(14) 0.0078(15)
C57 0.0285(19) 0.0218(19) 0.0317(18) 0.0073(15) 0.0013(15) 0.0136(16)
C58 0.029(2) 0.035(2) 0.0252(18) 0.0001(15) 0.0000(14) 0.0192(18)
C59 0.036(2) 0.031(2) 0.0342(19) -0.0117(16) -0.0088(16) 0.0197(18)
C60 0.036(2) 0.0143(19) 0.047(2) 0.0029(16) -0.0051(17) 0.0072(16)
C61 0.031(2) 0.0203(19) 0.0314(18) 0.0059(15) -0.0049(15) 0.0091(16)
C62 0.0154(17) 0.0152(17) 0.0275(17) 0.0009(13) 0.0031(13) 0.0050(14)
C63 0.0174(18) 0.034(2) 0.0231(17) -0.0060(14) -0.0009(14) 0.0041(16)
C64 0.016(2) 0.081(3) 0.032(2) -0.0138(19) -0.0053(16) 0.014(2)
C65 0.017(2) 0.077(3) 0.036(2) -0.011(2) 0.0047(16) 0.002(2)
C66 0.032(2) 0.063(3) 0.0220(18) 0.0035(17) 0.0072(16) 0.009(2)
C67 0.026(2) 0.037(2) 0.0251(17) 0.0044(15) -0.0013(15) 0.0121(17)
C68 0.0147(17) 0.0245(18) 0.0260(16) 0.0006(14) 0.0036(13) 0.0115(15)
C69 0.0213(19) 0.026(2) 0.046(2) -0.0013(15) 0.0014(15) 0.0167(17)
C70 0.0168(18) 0.0264(19) 0.0302(18) -0.0040(15) 0.0017(14) 0.0145(16)
C71 0.036(2) 0.043(2) 0.0279(18) -0.0024(16) -0.0001(16) 0.0292(19)
C72 0.035(2) 0.052(3) 0.040(2) -0.0223(18) -0.0200(17) 0.032(2)
C73 0.023(2) 0.038(2) 0.054(2) -0.0185(18) -0.0055(18) 0.0165(18)
C74 0.025(2) 0.034(2) 0.043(2) -0.0066(17) 0.0046(16) 0.0119(18)
C75 0.0240(19) 0.032(2) 0.0331(18) -0.0039(15) -0.0052(15) 0.0150(17)
C76 0.0144(16) 0.0158(17) 0.0150(15) 0.0050(12) 0.0053(12) 0.0099(14)
C77 0.0184(17) 0.0147(17) 0.0190(15) 0.0007(12) 0.0009(13) 0.0099(14)
C78 0.0217(19) 0.0244(19) 0.0383(19) -0.0056(15) 0.0063(15) 0.0076(16)
C79 0.033(2) 0.038(2) 0.0360(19) -0.0082(16) 0.0126(16) 0.0188(19)
C80 0.039(2) 0.026(2) 0.0224(17) -0.0056(14) -0.0012(15) 0.0154(18)
C81 0.030(2) 0.028(2) 0.0294(18) -0.0094(15) -0.0088(15) 0.0131(17)
C82 0.0237(19) 0.030(2) 0.0235(16) -0.0021(14) 0.0016(14) 0.0149(16)
C83 0.0152(17) 0.0134(16) 0.0207(15) 0.0007(12) -0.0006(12) 0.0061(14)
C84 0.0168(17) 0.0176(17) 0.0316(17) 0.0074(13) 0.0013(14) 0.0084(15)
C85 0.027(2) 0.030(2) 0.045(2) 0.0090(16) 0.0027(16) 0.0202(17)
C86 0.0143(17) 0.0235(19) 0.0370(19) -0.0005(14) -0.0008(14) 0.0103(15)
C87 0.0146(17) 0.0204(18) 0.0385(18) 0.0044(14) 0.0036(14) 0.0064(15)
C88 0.0204(18) 0.0144(17) 0.0296(17) 0.0037(13) 0.0007(14) 0.0097(15)
C89 0.0142(16) 0.0150(17) 0.0203(15) 0.0017(13) 0.0020(12) 0.0071(14)
C90 0.0252(18) 0.0188(17) 0.0196(16) 0.0041(13) 0.0039(13) 0.0138(15)
C91 0.0293(19) 0.0219(18) 0.0183(15) 0.0027(13) -0.0006(13) 0.0117(15)
C92 0.0287(19) 0.0232(19) 0.0280(18) 0.0037(14) -0.0073(14) 0.0113(16)
C93 0.037(2) 0.0239(19) 0.0342(18) 0.0020(15) -0.0045(15) 0.0223(17)
C94 0.0270(19) 0.0224(18) 0.0273(17) -0.0005(14) 0.0001(14) 0.0150(16)
C101 0.0162(17) 0.0167(17) 0.0222(16) 0.0011(13) 0.0015(13) 0.0067(14)
C102 0.0175(17) 0.0218(18) 0.0207(15) 0.0023(13) 0.0002(13) 0.0084(15)
C103 0.0213(17) 0.0188(17) 0.0164(15) 0.0018(12) 0.0022(12) 0.0128(15)
C104 0.0225(18) 0.0214(18) 0.0205(16) -0.0006(13) 0.0022(14) 0.0124(16)
C105 0.0200(18) 0.0226(18) 0.0296(17) -0.0026(13) -0.0031(14) 0.0122(15)
C106 0.0161(17) 0.0189(17) 0.0270(17) -0.0008(13) 0.0005(13) 0.0092(15)
C107 0.0261(19) 0.037(2) 0.0264(17) 0.0004(15) -0.0027(15) 0.0165(17)
C108 0.033(2) 0.051(2) 0.0257(18) 0.0028(16) 0.0037(16) 0.0232(19)
C109 0.030(2) 0.033(2) 0.0378(19) -0.0018(16) 0.0100(16) 0.0174(18)
C110 0.034(2) 0.033(2) 0.039(2) -0.0011(16) -0.0020(16) 0.0219(17)
C111 0.030(2) 0.036(2) 0.0259(17) -0.0051(15) -0.0028(14) 0.0228(17)
C112 0.0185(18) 0.0218(19) 0.0246(16) 0.0022(14) -0.0002(13) 0.0124(15)
C113 0.0285(19) 0.030(2) 0.0252(17) 0.0004(14) 0.0038(14) 0.0192(16)
C114 0.028(2) 0.034(2) 0.0197(16) 0.0044(14) 0.0034(14) 0.0159(17)
C115 0.034(2) 0.026(2) 0.0359(19) 0.0096(15) 0.0079(15) 0.0163(18)
C116 0.035(2) 0.028(2) 0.045(2) 0.0028(16) 0.0087(17) 0.0203(18)
C117 0.034(2) 0.029(2) 0.0287(17) 0.0021(15) 0.0088(15) 0.0192(17)
C118 0.0277(19) 0.0179(17) 0.0228(16) 0.0033(13) -0.0007(14) 0.0104(15)
C119 0.027(2) 0.0180(19) 0.0365(19) -0.0071(15) -0.0124(15) 0.0012(16)
C120 0.0256(19) 0.0151(18) 0.0254(17) -0.0036(13) -0.0067(14) 0.0064(16)
C121 0.0168(18) 0.023(2) 0.0386(19) -0.0019(15) -0.0092(15) 0.0031(16)
C122 0.0201(19) 0.023(2) 0.041(2) -0.0041(15) -0.0030(15) 0.0044(16)
C123 0.037(2) 0.023(2) 0.0351(19) 0.0057(15) 0.0009(17) 0.0125(18)
C124 0.035(2) 0.032(2) 0.046(2) 0.0039(16) -0.0042(17) 0.0206(19)
C125 0.0181(19) 0.027(2) 0.044(2) 0.0013(16) 0.0028(15) 0.0075(16)
C126 0.0157(17) 0.0166(17) 0.0174(15) -0.0025(12) -0.0013(12) 0.0069(14)
C127 0.0199(18) 0.0248(19) 0.0191(15) -0.0010(13) -0.0010(13) 0.0139(15)
C128 0.0233(19) 0.0265(19) 0.0219(16) 0.0016(14) -0.0008(14) 0.0109(16)
C129 0.0225(19) 0.032(2) 0.0297(18) 0.0012(15) 0.0077(14) 0.0109(17)
C130 0.035(2) 0.042(2) 0.0274(18) -0.0005(16) 0.0070(15) 0.0231(19)
C131 0.036(2) 0.034(2) 0.0299(18) -0.0083(16) -0.0004(16) 0.0220(18)
C132 0.0255(19) 0.0245(19) 0.0278(17) -0.0022(14) -0.0032(14) 0.0149(16)
C133 0.0223(18) 0.0131(17) 0.0204(16) 0.0010(12) 0.0011(13) 0.0070(15)
C134 0.0225(19) 0.0210(18) 0.0272(16) -0.0004(14) -0.0052(14) 0.0083(16)
C135 0.0219(19) 0.0191(19) 0.048(2) 0.0060(16) -0.0090(15) 0.0041(16)
C136 0.025(2) 0.0176(18) 0.046(2) 0.0044(15) -0.0054(16) 0.0034(16)
C137 0.027(2) 0.0146(18) 0.0348(18) 0.0029(14) -0.0036(15) 0.0086(16)
C138 0.0187(18) 0.0211(18) 0.0288(16) 0.0007(14) -0.0032(13) 0.0107(15)
C139 0.0168(17) 0.0140(16) 0.0196(15) 0.0014(12) -0.0015(13) 0.0071(14)
C140 0.0175(17) 0.0218(18) 0.0220(15) 0.0032(13) -0.0010(13) 0.0079(15)
C141 0.0289(19) 0.0254(18) 0.0182(16) 0.0009(13) -0.0049(14) 0.0136(16)
C142 0.0278(19) 0.0231(18) 0.0189(16) -0.0020(13) -0.0056(14) 0.0116(16)
C143 0.0201(18) 0.0299(19) 0.0278(17) -0.0031(14) -0.0052(14) 0.0115(16)
C144 0.0207(18) 0.0228(18) 0.0221(16) 0.0028(13) 0.0007(13) 0.0087(15)

loop_
_atom_type_symbol
_atom_type_description
_atom_type_scat_dispersion_real
_atom_type_scat_dispersion_imag
_atom_type_scat_source
C C 0.0181 0.0091 'International Tables Vol C Tables 4.2.6.8 and 6.1.1.4'
H H 0.0000 0.0000 'International Tables Vol C Tables 4.2.6.8 and 6.1.1.4'
O O 0.0492 0.0322 'International Tables Vol C Tables 4.2.6.8 and 6.1.1.4'
N N 0.0311 0.0180 'International Tables Vol C Tables 4.2.6.8 and 6.1.1.4'

loop_
_geom_angle_atom_site_label_1
_geom_angle_atom_site_label_2
_geom_angle_atom_site_label_3
_geom_angle
C19 O3 C18 113.29(18)
C69 O6 C68 112.12(19)
C118 O9 C119 112.36(19)
C1 N1 C26 129.6(2)
C1 N1 C3 94.3(2)
C26 N1 C3 135.6(2)
C4 N2 C12 121.4(2)
C4 N2 C5 120.7(2)
C12 N2 C5 117.8(2)
C51 N3 C76 130.6(2)
C51 N3 C53 94.7(2)
C76 N3 C53 134.5(2)
C54 N4 C62 121.4(2)
C54 N4 C55 120.7(2)
C62 N4 C55 117.2(2)
C101 N5 C126 132.2(2)
C101 N5 C103 93.8(2)
C126 N5 C103 132.98(19)
C104 N6 C112 125.1(2)
C104 N6 C105 118.7(2)
C112 N6 C105 115.8(2)
O1 C1 N1 133.1(3)
O1 C1 C2 134.3(2)
N1 C1 C2 92.5(2)
C4 C2 C1 111.3(2)
C4 C2 C3 114.9(2)
C1 C2 C3 86.40(19)
C4 C2 H2A 113.8
C1 C2 H2A 113.8
C3 C2 H2A 113.8
N1 C3 C18 117.5(2)
N1 C3 C2 86.72(18)
C18 C3 C2 115.7(2)
N1 C3 H3A 111.6
C18 C3 H3A 111.6
C2 C3 H3A 111.6
O2 C4 N2 121.8(3)
O2 C4 C2 121.0(3)
N2 C4 C2 117.2(2)
N2 C5 C6 112.9(2)
N2 C5 H5A 109.0
C6 C5 H5A 109.0
N2 C5 H5B 109.0
C6 C5 H5B 109.0
H5A C5 H5B 107.8
C7 C6 C11 119.0(3)
C7 C6 C5 120.6(2)
C11 C6 C5 120.4(2)
C6 C7 C8 120.7(2)
C6 C7 H7A 119.7
C8 C7 H7A 119.7
C9 C8 C7 119.5(3)
C9 C8 H8A 120.3
C7 C8 H8A 120.3
C8 C9 C10 119.9(3)
C8 C9 H9A 120.1
C10 C9 H9A 120.1
C11 C10 C9 120.5(3)
C11 C10 H10A 119.8
C9 C10 H10A 119.8
C10 C11 C6 120.5(3)
C10 C11 H11A 119.8
C6 C11 H11A 119.8
C13 C12 C17 121.2(3)
C13 C12 N2 119.6(2)
C17 C12 N2 119.0(2)
C12 C13 C14 119.3(3)
C12 C13 H13A 120.3
C14 C13 H13A 120.3
C13 C14 C15 120.1(3)
C13 C14 H14A 120.0
C15 C14 H14A 120.0
C16 C15 C14 120.1(3)
C16 C15 H15A 120.0
C14 C15 H15A 120.0
C15 C16 C17 120.4(3)
C15 C16 H16A 119.8
C17 C16 H16A 119.8
C12 C17 C16 118.9(3)
C12 C17 H17A 120.6
C16 C17 H17A 120.6
O3 C18 C3 108.7(2)
O3 C18 H18A 109.9
C3 C18 H18A 109.9
O3 C18 H18B 109.9
C3 C18 H18B 109.9
H18A C18 H18B 108.3
O3 C19 C20 114.9(2)
O3 C19 H19A 108.5
C20 C19 H19A 108.5
O3 C19 H19B 108.5
C20 C19 H19B 108.5
H19A C19 H19B 107.5
C21 C20 C25 119.1(3)
C21 C20 C19 119.9(3)
C25 C20 C19 121.0(3)
C20 C21 C22 120.6(3)
C20 C21 H21A 119.7
C22 C21 H21A 119.7
C23 C22 C21 119.9(3)
C23 C22 H22A 120.1
C21 C22 H22A 120.1
C22 C23 C24 120.2(3)
C22 C23 H23A 119.9
C24 C23 H23A 119.9
C23 C24 C25 119.7(3)
C23 C24 H24A 120.1
C25 C24 H24A 120.1
C24 C25 C20 120.5(3)
C24 C25 H25A 119.7
C20 C25 H25A 119.7
N1 C26 C27 105.5(2)
N1 C26 C33 110.1(2)
C27 C26 C33 111.9(2)
N1 C26 C39 108.0(2)
C27 C26 C39 112.3(2)
C33 C26 C39 108.9(2)
C32 C27 C28 118.0(2)
C32 C27 C26 122.8(2)
C28 C27 C26 119.1(2)
C29 C28 C27 121.2(3)
C29 C28 H28A 119.4
C27 C28 H28A 119.4
C30 C29 C28 119.9(3)
C30 C29 H29A 120.0
C28 C29 H29A 120.0
C31 C30 C29 119.3(3)
C31 C30 H30A 120.4
C29 C30 H30A 120.4
C30 C31 C32 121.2(3)
C30 C31 H31A 119.4
C32 C31 H31A 119.4
C27 C32 C31 120.2(3)
C27 C32 H32A 119.9
C31 C32 H32A 119.9
C34 C33 C38 118.3(3)
C34 C33 C26 122.9(2)
C38 C33 C26 118.8(2)
C33 C34 C35 121.0(3)
C33 C34 H34A 119.5
C35 C34 H34A 119.5
C36 C35 C34 120.6(3)
C36 C35 H35A 119.7
C34 C35 H35A 119.7
C35 C36 C37 119.0(3)
C35 C36 H36A 120.5
C37 C36 H36A 120.5
C36 C37 C38 120.4(3)
C36 C37 H37A 119.8
C38 C37 H37A 119.8
C37 C38 C33 120.8(3)
C37 C38 H38A 119.6
C33 C38 H38A 119.6
C44 C39 C40 118.2(2)
C44 C39 C26 123.8(2)
C40 C39 C26 117.9(2)
C41 C40 C39 121.3(3)
C41 C40 H40A 119.3
C39 C40 H40A 119.3
C40 C41 C42 120.1(3)
C40 C41 H41A 119.9
C42 C41 H41A 119.9
C41 C42 C43 119.2(3)
C41 C42 H42A 120.4
C43 C42 H42A 120.4
C44 C43 C42 120.0(3)
C44 C43 H43A 120.0
C42 C43 H43A 120.0
C39 C44 C43 121.0(3)
C39 C44 H44A 119.5
C43 C44 H44A 119.5
O4 C51 N3 133.1(3)
O4 C51 C52 134.3(3)
N3 C51 C52 92.6(2)
C54 C52 C51 110.5(2)
C54 C52 C53 113.5(2)
C51 C52 C53 85.94(19)
C54 C52 H52A 114.6
C51 C52 H52A 114.6
C53 C52 H52A 114.6
N3 C53 C68 117.8(2)
N3 C53 C52 86.77(18)
C68 C53 C52 114.7(2)
N3 C53 H53A 111.8
C68 C53 H53A 111.8
C52 C53 H53A 111.8
O5 C54 N4 121.3(3)
O5 C54 C52 120.5(3)
N4 C54 C52 118.1(3)
N4 C55 C56 113.1(2)
N4 C55 H55A 109.0
C56 C55 H55A 109.0
N4 C55 H55B 109.0
C56 C55 H55B 109.0
H55A C55 H55B 107.8
C61 C56 C57 119.1(3)
C61 C56 C55 121.0(2)
C57 C56 C55 120.0(2)
C58 C57 C56 120.7(3)
C58 C57 H57A 119.7
C56 C57 H57A 119.7
C59 C58 C57 119.9(3)
C59 C58 H58A 120.0
C57 C58 H58A 120.0
C60 C59 C58 119.7(3)
C60 C59 H59A 120.1
C58 C59 H59A 120.1
C59 C60 C61 120.6(3)
C59 C60 H60A 119.7
C61 C60 H60A 119.7
C56 C61 C60 120.0(3)
C56 C61 H61A 120.0
C60 C61 H61A 120.0
C67 C62 C63 121.0(3)
C67 C62 N4 119.5(2)
C63 C62 N4 119.5(2)
C64 C63 C62 119.4(3)
C64 C63 H63A 120.3
C62 C63 H63A 120.3
C63 C64 C65 120.2(3)
C63 C64 H64A 119.9
C65 C64 H64A 119.9
C66 C65 C64 119.6(3)
C66 C65 H65A 120.2
C64 C65 H65A 120.2
C65 C66 C67 120.7(3)
C65 C66 H66A 119.6
C67 C66 H66A 119.6
C66 C67 C62 119.1(3)
C66 C67 H67A 120.4
C62 C67 H67A 120.4
O6 C68 C53 108.8(2)
O6 C68 H68A 109.9
C53 C68 H68A 109.9
O6 C68 H68B 109.9
C53 C68 H68B 109.9
H68A C68 H68B 108.3
O6 C69 C70 113.8(2)
O6 C69 H69A 108.8
C70 C69 H69A 108.8
O6 C69 H69B 108.8
C70 C69 H69B 108.8
H69A C69 H69B 107.7
C75 C70 C71 117.9(3)
C75 C70 C69 120.6(3)
C71 C70 C69 121.5(3)
C72 C71 C70 120.6(3)
C72 C71 H71A 119.7
C70 C71 H71A 119.7
C73 C72 C71 120.7(3)
C73 C72 H72A 119.6
C71 C72 H72A 119.6
C72 C73 C74 119.2(3)
C72 C73 H73A 120.4
C74 C73 H73A 120.4
C73 C74 C75 120.8(3)
C73 C74 H74A 119.6
C75 C74 H74A 119.6
C70 C75 C74 120.8(3)
C70 C75 H75A 119.6
C74 C75 H75A 119.6
N3 C76 C77 107.27(19)
N3 C76 C89 107.2(2)
C77 C76 C89 110.5(2)
N3 C76 C83 110.0(2)
C77 C76 C83 111.9(2)
C89 C76 C83 109.83(19)
C82 C77 C78 118.5(3)
C82 C77 C76 122.5(2)
C78 C77 C76 118.8(2)
C79 C78 C77 121.5(3)
C79 C78 H78A 119.2
C77 C78 H78A 119.2
C78 C79 C80 119.8(3)
C78 C79 H79A 120.1
C80 C79 H79A 120.1
C81 C80 C79 118.8(3)
C81 C80 H80A 120.6
C79 C80 H80A 120.6
C80 C81 C82 121.3(3)
C80 C81 H81A 119.3
C82 C81 H81A 119.3
C77 C82 C81 120.1(3)
C77 C82 H82A 120.0
C81 C82 H82A 120.0
C84 C83 C88 118.0(3)
C84 C83 C76 121.9(2)
C88 C83 C76 120.0(2)
C83 C84 C85 120.6(3)
C83 C84 H84A 119.7
C85 C84 H84A 119.7
C86 C85 C84 120.6(3)
C86 C85 H85A 119.7
C84 C85 H85A 119.7
C85 C86 C87 119.3(3)
C85 C86 H86A 120.3
C87 C86 H86A 120.3
C86 C87 C88 120.1(3)
C86 C87 H87A 120.0
C88 C87 H87A 120.0
C87 C88 C83 121.3(3)
C87 C88 H88A 119.3
C83 C88 H88A 119.3
C90 C89 C94 118.7(2)
C90 C89 C76 118.8(2)
C94 C89 C76 122.5(2)
C91 C90 C89 121.4(3)
C91 C90 H90A 119.3
C89 C90 H90A 119.3
C92 C91 C90 119.6(3)
C92 C91 H91A 120.2
C90 C91 H91A 120.2
C93 C92 C91 119.9(3)
C93 C92 H92A 120.0
C91 C92 H92A 120.0
C92 C93 C94 120.9(3)
C92 C93 H93A 119.6
C94 C93 H93A 119.6
C93 C94 C89 119.5(3)
C93 C94 H94A 120.3
C89 C94 H94A 120.3
O7 C101 N5 133.0(3)
O7 C101 C102 134.0(3)
N5 C101 C102 92.9(2)
C104 C102 C101 110.2(2)
C104 C102 C103 115.2(2)
C101 C102 C103 84.96(19)
C104 C102 H10H 114.4
C101 C102 H10H 114.4
C103 C102 H10H 114.4
N5 C103 C118 116.5(2)
N5 C103 C102 88.32(17)
C118 C103 C102 112.8(2)
N5 C103 H10B 112.4
C118 C103 H10B 112.4
C102 C103 H10B 112.4
O8 C104 N6 121.6(3)
O8 C104 C102 121.2(3)
N6 C104 C102 117.2(2)
N6 C105 C106 114.1(2)
N6 C105 H10C 108.7
C106 C105 H10C 108.7
N6 C105 H10D 108.7
C106 C105 H10D 108.7
H10C C105 H10D 107.6
C111 C106 C107 118.8(3)
C111 C106 C105 120.6(2)
C107 C106 C105 120.6(2)
C108 C107 C106 119.9(3)
C108 C107 H10F 120.0
C106 C107 H10F 120.0
C109 C108 C107 120.8(3)
C109 C108 H10E 119.6
C107 C108 H10E 119.6
C110 C109 C108 119.4(3)
C110 C109 H10G 120.3
C108 C109 H10G 120.3
C111 C110 C109 120.0(3)
C111 C110 H11F 120.0
C109 C110 H11F 120.0
C110 C111 C106 121.2(3)
C110 C111 H11B 119.4
C106 C111 H11B 119.4
C113 C112 C117 120.4(3)
C113 C112 N6 120.7(2)
C117 C112 N6 118.9(2)
C112 C113 C114 119.4(3)
C112 C113 H11G 120.3
C114 C113 H11G 120.3
C115 C114 C113 120.8(3)
C115 C114 H11H 119.6
C113 C114 H11H 119.6
C114 C115 C116 120.0(3)
C114 C115 H11E 120.0
C116 C115 H11E 120.0
C115 C116 C117 119.9(3)
C115 C116 H11J 120.1
C117 C116 H11J 120.1
C112 C117 C116 119.5(3)
C112 C117 H11I 120.2
C116 C117 H11I 120.2
O9 C118 C103 108.8(2)
O9 C118 H11C 109.9
C103 C118 H11C 109.9
O9 C118 H11D 109.9
C103 C118 H11D 109.9
H11C C118 H11D 108.3
O9 C119 C120 109.3(2)
O9 C119 H11K 109.8
C120 C119 H11K 109.8
O9 C119 H11L 109.8
C120 C119 H11L 109.8
H11K C119 H11L 108.3
C121 C120 C125 119.0(3)
C121 C120 C119 121.8(3)
C125 C120 C119 119.2(3)
C120 C121 C122 121.0(3)
C120 C121 H12B 119.5
C122 C121 H12B 119.5
C123 C122 C121 119.6(3)
C123 C122 H12C 120.2
C121 C122 H12C 120.2
C124 C123 C122 119.8(3)
C124 C123 H12G 120.1
C122 C123 H12G 120.1
C123 C124 C125 121.0(3)
C123 C124 H12F 119.5
C125 C124 H12F 119.5
C124 C125 C120 119.5(3)
C124 C125 H12E 120.2
C120 C125 H12E 120.2
N5 C126 C133 111.4(2)
N5 C126 C127 107.4(2)
C133 C126 C127 111.3(2)
N5 C126 C139 108.1(2)
C133 C126 C139 107.6(2)
C127 C126 C139 111.0(2)
C132 C127 C128 118.7(3)
C132 C127 C126 122.3(3)
C128 C127 C126 118.9(2)
C129 C128 C127 120.6(3)
C129 C128 H12D 119.7
C127 C128 H12D 119.7
C128 C129 C130 120.1(3)
C128 C129 H12A 120.0
C130 C129 H12A 120.0
C131 C130 C129 120.0(3)
C131 C130 H13F 120.0
C129 C130 H13F 120.0
C130 C131 C132 120.4(3)
C130 C131 H13H 119.8
C132 C131 H13H 119.8
C127 C132 C131 120.2(3)
C127 C132 H13G 119.9
C131 C132 H13G 119.9
C134 C133 C138 118.0(3)
C134 C133 C126 122.6(2)
C138 C133 C126 119.3(2)
C135 C134 C133 120.6(3)
C135 C134 H13C 119.7
C133 C134 H13C 119.7
C136 C135 C134 120.9(3)
C136 C135 H13E 119.6
C134 C135 H13E 119.6
C137 C136 C135 119.0(3)
C137 C136 H13I 120.5
C135 C136 H13I 120.5
C136 C137 C138 120.3(3)
C136 C137 H13D 119.9
C138 C137 H13D 119.9
C137 C138 C133 121.2(3)
C137 C138 H13B 119.4
C133 C138 H13B 119.4
C144 C139 C140 118.0(2)
C144 C139 C126 124.1(2)
C140 C139 C126 117.9(2)
C141 C140 C139 121.2(3)
C141 C140 H14B 119.4
C139 C140 H14B 119.4
C142 C141 C140 119.8(3)
C142 C141 H14C 120.1
C140 C141 H14C 120.1
C141 C142 C143 120.0(3)
C141 C142 H14F 120.0
C143 C142 H14F 120.0
C142 C143 C144 119.9(3)
C142 C143 H14D 120.1
C144 C143 H14D 120.1
C139 C144 C143 121.2(3)
C139 C144 H14E 119.4
C143 C144 H14E 119.4

loop_
_geom_bond_atom_site_label_1
_geom_bond_atom_site_label_2
_geom_bond_distance
O1 C1 1.222(3)
O2 C4 1.236(3)
O3 C19 1.430(3)
O3 C18 1.433(2)
O4 C51 1.220(3)
O5 C54 1.238(3)
O6 C69 1.425(3)
O6 C68 1.431(3)
O7 C101 1.216(3)
O8 C104 1.228(3)
O9 C118 1.425(3)
O9 C119 1.437(3)
N1 C1 1.367(3)
N1 C26 1.477(3)
N1 C3 1.506(3)
N2 C4 1.360(3)
N2 C12 1.447(3)
N2 C5 1.479(3)
N3 C51 1.364(3)
N3 C76 1.488(3)
N3 C53 1.501(3)
N4 C54 1.365(3)
N4 C62 1.443(3)
N4 C55 1.465(3)
N5 C101 1.373(3)
N5 C126 1.475(3)
N5 C103 1.493(3)
N6 C104 1.370(3)
N6 C112 1.444(3)
N6 C105 1.484(3)
C1 C2 1.531(3)
C2 C4 1.516(3)
C2 C3 1.549(3)
C2 H2A 1.0000
C3 C18 1.505(3)
C3 H3A 1.0000
C5 C6 1.517(3)
C5 H5A 0.9900
C5 H5B 0.9900
C6 C7 1.390(3)
C6 C11 1.392(3)
C7 C8 1.399(3)
C7 H7A 0.9500
C8 C9 1.385(3)
C8 H8A 0.9500
C9 C10 1.389(3)
C9 H9A 0.9500
C10 C11 1.379(3)
C10 H10A 0.9500
C11 H11A 0.9500
C12 C13 1.377(3)
C12 C17 1.384(3)
C13 C14 1.383(3)
C13 H13A 0.9500
C14 C15 1.394(3)
C14 H14A 0.9500
C15 C16 1.370(3)
C15 H15A 0.9500
C16 C17 1.395(3)
C16 H16A 0.9500
C17 H17A 0.9500
C18 H18A 0.9900
C18 H18B 0.9900
C19 C20 1.503(3)
C19 H19A 0.9900
C19 H19B 0.9900
C20 C21 1.383(3)
C20 C25 1.389(3)
C21 C22 1.388(4)
C21 H21A 0.9500
C22 C23 1.378(4)
C22 H22A 0.9500
C23 C24 1.384(4)
C23 H23A 0.9500
C24 C25 1.387(4)
C24 H24A 0.9500
C25 H25A 0.9500
C26 C27 1.539(3)
C26 C33 1.540(3)
C26 C39 1.554(3)
C27 C32 1.387(3)
C27 C28 1.402(3)
C28 C29 1.393(3)
C28 H28A 0.9500
C29 C30 1.386(3)
C29 H29A 0.9500
C30 C31 1.373(3)
C30 H30A 0.9500
C31 C32 1.401(3)
C31 H31A 0.9500
C32 H32A 0.9500
C33 C34 1.384(3)
C33 C38 1.396(3)
C34 C35 1.398(3)
C34 H34A 0.9500
C35 C36 1.382(3)
C35 H35A 0.9500
C36 C37 1.390(3)
C36 H36A 0.9500
C37 C38 1.396(3)
C37 H37A 0.9500
C38 H38A 0.9500
C39 C44 1.384(3)
C39 C40 1.396(3)
C40 C41 1.384(3)
C40 H40A 0.9500
C41 C42 1.388(3)
C41 H41A 0.9500
C42 C43 1.396(3)
C42 H42A 0.9500
C43 C44 1.397(3)
C43 H43A 0.9500
C44 H44A 0.9500
C51 C52 1.537(3)
C52 C54 1.507(3)
C52 C53 1.557(3)
C52 H52A 1.0000
C53 C68 1.511(3)
C53 H53A 1.0000
C55 C56 1.515(3)
C55 H55A 0.9900
C55 H55B 0.9900
C56 C61 1.384(3)
C56 C57 1.390(3)
C57 C58 1.385(3)
C57 H57A 0.9500
C58 C59 1.382(3)
C58 H58A 0.9500
C59 C60 1.375(3)
C59 H59A 0.9500
C60 C61 1.391(3)
C60 H60A 0.9500
C61 H61A 0.9500
C62 C67 1.384(3)
C62 C63 1.386(3)
C63 C64 1.381(3)
C63 H63A 0.9500
C64 C65 1.396(3)
C64 H64A 0.9500
C65 C66 1.381(4)
C65 H65A 0.9500
C66 C67 1.383(3)
C66 H66A 0.9500
C67 H67A 0.9500
C68 H68A 0.9900
C68 H68B 0.9900
C69 C70 1.500(3)
C69 H69A 0.9900
C69 H69B 0.9900
C70 C75 1.387(3)
C70 C71 1.399(3)
C71 C72 1.397(4)
C71 H71A 0.9500
C72 C73 1.371(4)
C72 H72A 0.9500
C73 C74 1.376(4)
C73 H73A 0.9500
C74 C75 1.396(3)
C74 H74A 0.9500
C75 H75A 0.9500
C76 C77 1.539(3)
C76 C89 1.549(3)
C76 C83 1.549(3)
C77 C82 1.379(3)
C77 C78 1.384(3)
C78 C79 1.380(3)
C78 H78A 0.9500
C79 C80 1.393(4)
C79 H79A 0.9500
C80 C81 1.370(3)
C80 H80A 0.9500
C81 C82 1.392(3)
C81 H81A 0.9500
C82 H82A 0.9500
C83 C84 1.391(3)
C83 C88 1.392(3)
C84 C85 1.397(3)
C84 H84A 0.9500
C85 C86 1.381(3)
C85 H85A 0.9500
C86 C87 1.385(3)
C86 H86A 0.9500
C87 C88 1.392(3)
C87 H87A 0.9500
C88 H88A 0.9500
C89 C90 1.394(3)
C89 C94 1.398(3)
C90 C91 1.385(3)
C90 H90A 0.9500
C91 C92 1.381(3)
C91 H91A 0.9500
C92 C93 1.382(3)
C92 H92A 0.9500
C93 C94 1.395(3)
C93 H93A 0.9500
C94 H94A 0.9500
C101 C102 1.548(3)
C102 C104 1.520(3)
C102 C103 1.552(3)
C102 H10H 1.0000
C103 C118 1.527(3)
C103 H10B 1.0000
C105 C106 1.508(3)
C105 H10C 0.9900
C105 H10D 0.9900
C106 C111 1.391(3)
C106 C107 1.395(3)
C107 C108 1.390(3)
C107 H10F 0.9500
C108 C109 1.386(3)
C108 H10E 0.9500
C109 C110 1.388(3)
C109 H10G 0.9500
C110 C111 1.383(3)
C110 H11F 0.9500
C111 H11B 0.9500
C112 C113 1.385(3)
C112 C117 1.390(3)
C113 C114 1.385(3)
C113 H11G 0.9500
C114 C115 1.375(3)
C114 H11H 0.9500
C115 C116 1.386(3)
C115 H11E 0.9500
C116 C117 1.393(3)
C116 H11J 0.9500
C117 H11I 0.9500
C118 H11C 0.9900
C118 H11D 0.9900
C119 C120 1.488(3)
C119 H11K 0.9900
C119 H11L 0.9900
C120 C121 1.385(3)
C120 C125 1.395(3)
C121 C122 1.393(3)
C121 H12B 0.9500
C122 C123 1.381(3)
C122 H12C 0.9500
C123 C124 1.376(3)
C123 H12G 0.9500
C124 C125 1.392(3)
C124 H12F 0.9500
C125 H12E 0.9500
C126 C133 1.543(3)
C126 C127 1.546(3)
C126 C139 1.559(3)
C127 C132 1.396(3)
C127 C128 1.396(3)
C128 C129 1.390(3)
C128 H12D 0.9500
C129 C130 1.389(3)
C129 H12A 0.9500
C130 C131 1.372(3)
C130 H13F 0.9500
C131 C132 1.398(3)
C131 H13H 0.9500
C132 H13G 0.9500
C133 C134 1.394(3)
C133 C138 1.400(3)
C134 C135 1.391(3)
C134 H13C 0.9500
C135 C136 1.388(3)
C135 H13E 0.9500
C136 C137 1.384(3)
C136 H13I 0.9500
C137 C138 1.388(3)
C137 H13D 0.9500
C138 H13B 0.9500
C139 C144 1.379(3)
C139 C140 1.401(3)
C140 C141 1.388(3)
C140 H14B 0.9500
C141 C142 1.378(3)
C141 H14C 0.9500
C142 C143 1.384(3)
C142 H14F 0.9500
C143 C144 1.395(3)
C143 H14D 0.9500
C144 H14E 0.9500

loop_
_geom_torsion_atom_site_label_1
_geom_torsion_atom_site_label_2
_geom_torsion_atom_site_label_3
_geom_torsion_atom_site_label_4
_geom_torsion
C26 N1 C1 O1 -3.1(5)
C3 N1 C1 O1 -176.7(3)
C26 N1 C1 C2 175.0(2)
C3 N1 C1 C2 1.3(2)
O1 C1 C2 C4 61.4(4)
N1 C1 C2 C4 -116.6(2)
O1 C1 C2 C3 176.7(3)
N1 C1 C2 C3 -1.30(19)
C1 N1 C3 C18 -118.8(2)
C26 N1 C3 C18 68.3(4)
C1 N1 C3 C2 -1.33(19)
C26 N1 C3 C2 -174.3(3)
C4 C2 C3 N1 113.0(2)
C1 C2 C3 N1 1.18(17)
C4 C2 C3 C18 -127.9(2)
C1 C2 C3 C18 120.2(2)
C12 N2 C4 O2 177.6(2)
C5 N2 C4 O2 0.5(4)
C12 N2 C4 C2 -4.3(3)
C5 N2 C4 C2 178.6(2)
C1 C2 C4 O2 48.8(3)
C3 C2 C4 O2 -47.3(3)
C1 C2 C4 N2 -129.3(2)
C3 C2 C4 N2 134.6(2)
C4 N2 C5 C6 98.5(3)
C12 N2 C5 C6 -78.7(3)
N2 C5 C6 C7 111.7(3)
N2 C5 C6 C11 -68.4(3)
C11 C6 C7 C8 -2.6(4)
C5 C6 C7 C8 177.3(2)
C6 C7 C8 C9 0.7(4)
C7 C8 C9 C10 1.1(4)
C8 C9 C10 C11 -0.9(4)
C9 C10 C11 C6 -1.0(4)
C7 C6 C11 C10 2.8(4)
C5 C6 C11 C10 -177.1(2)
C4 N2 C12 C13 -78.0(3)
C5 N2 C12 C13 99.2(3)
C4 N2 C12 C17 97.8(3)
C5 N2 C12 C17 -85.0(3)
C17 C12 C13 C14 -2.5(4)
N2 C12 C13 C14 173.2(3)
C12 C13 C14 C15 0.0(4)
C13 C14 C15 C16 1.7(5)
C14 C15 C16 C17 -1.0(4)
C13 C12 C17 C16 3.2(4)
N2 C12 C17 C16 -172.6(2)
C15 C16 C17 C12 -1.4(4)
C19 O3 C18 C3 -162.6(2)
N1 C3 C18 O3 42.5(3)
C2 C3 C18 O3 -57.8(3)
C18 O3 C19 C20 -74.7(3)
O3 C19 C20 C21 -81.1(3)
O3 C19 C20 C25 100.5(3)
C25 C20 C21 C22 1.6(4)
C19 C20 C21 C22 -176.9(3)
C20 C21 C22 C23 -1.5(5)
C21 C22 C23 C24 0.9(5)
C22 C23 C24 C25 -0.3(5)
C23 C24 C25 C20 0.4(5)
C21 C20 C25 C24 -1.0(4)
C19 C20 C25 C24 177.4(3)
C1 N1 C26 C27 42.7(3)
C3 N1 C26 C27 -146.4(3)
C1 N1 C26 C33 -78.2(3)
C3 N1 C26 C33 92.7(3)
C1 N1 C26 C39 163.1(2)
C3 N1 C26 C39 -26.1(4)
N1 C26 C27 C32 -124.2(3)
C33 C26 C27 C32 -4.5(3)
C39 C26 C27 C32 118.4(3)
N1 C26 C27 C28 52.1(3)
C33 C26 C27 C28 171.9(2)
C39 C26 C27 C28 -65.3(3)
C32 C27 C28 C29 -2.1(4)
C26 C27 C28 C29 -178.6(2)
C27 C28 C29 C30 1.6(4)
C28 C29 C30 C31 0.2(4)
C29 C30 C31 C32 -1.5(4)
C28 C27 C32 C31 0.9(4)
C26 C27 C32 C31 177.2(2)
C30 C31 C32 C27 0.9(4)
N1 C26 C33 C34 14.7(3)
C27 C26 C33 C34 -102.3(3)
C39 C26 C33 C34 132.9(2)
N1 C26 C33 C38 -165.6(2)
C27 C26 C33 C38 77.4(3)
C39 C26 C33 C38 -47.3(3)
C38 C33 C34 C35 -0.9(4)
C26 C33 C34 C35 178.8(2)
C33 C34 C35 C36 0.7(4)
C34 C35 C36 C37 -0.3(4)
C35 C36 C37 C38 0.2(4)
C36 C37 C38 C33 -0.4(4)
C34 C33 C38 C37 0.7(4)
C26 C33 C38 C37 -179.0(2)
N1 C26 C39 C44 -115.9(3)
C27 C26 C39 C44 0.0(3)
C33 C26 C39 C44 124.5(3)
N1 C26 C39 C40 66.5(3)
C27 C26 C39 C40 -177.6(2)
C33 C26 C39 C40 -53.0(3)
C44 C39 C40 C41 4.1(4)
C26 C39 C40 C41 -178.2(2)
C39 C40 C41 C42 -2.7(4)
C40 C41 C42 C43 0.3(4)
C41 C42 C43 C44 0.6(4)
C40 C39 C44 C43 -3.2(4)
C26 C39 C44 C43 179.3(2)
C42 C43 C44 C39 0.9(4)
C76 N3 C51 O4 -3.3(5)
C53 N3 C51 O4 -178.5(3)
C76 N3 C51 C52 174.8(2)
C53 N3 C51 C52 -0.3(2)
O4 C51 C52 C54 64.8(4)
N3 C51 C52 C54 -113.3(2)
O4 C51 C52 C53 178.4(3)
N3 C51 C52 C53 0.32(19)
C51 N3 C53 C68 -116.0(2)
C76 N3 C53 C68 69.1(3)
C51 N3 C53 C52 0.33(19)
C76 N3 C53 C52 -174.5(2)
C54 C52 C53 N3 110.3(2)
C51 C52 C53 N3 -0.29(17)
C54 C52 C53 C68 -130.5(2)
C51 C52 C53 C68 119.0(2)
C62 N4 C54 O5 171.6(2)
C55 N4 C54 O5 1.5(4)
C62 N4 C54 C52 -10.7(3)
C55 N4 C54 C52 179.2(2)
C51 C52 C54 O5 50.9(3)
C53 C52 C54 O5 -43.7(3)
C51 C52 C54 N4 -126.8(2)
C53 C52 C54 N4 138.7(2)
C54 N4 C55 C56 98.9(3)
C62 N4 C55 C56 -71.6(3)
N4 C55 C56 C61 123.9(3)
N4 C55 C56 C57 -56.7(3)
C61 C56 C57 C58 0.1(4)
C55 C56 C57 C58 -179.3(2)
C56 C57 C58 C59 -0.1(4)
C57 C58 C59 C60 -0.2(4)
C58 C59 C60 C61 0.4(4)
C57 C56 C61 C60 0.2(4)
C55 C56 C61 C60 179.5(2)
C59 C60 C61 C56 -0.5(4)
C54 N4 C62 C67 104.7(3)
C55 N4 C62 C67 -84.9(3)
C54 N4 C62 C63 -74.3(3)
C55 N4 C62 C63 96.2(3)
C67 C62 C63 C64 -2.6(4)
N4 C62 C63 C64 176.4(3)
C62 C63 C64 C65 0.5(5)
C63 C64 C65 C66 1.3(5)
C64 C65 C66 C67 -1.1(5)
C65 C66 C67 C62 -0.9(5)
C63 C62 C67 C66 2.7(4)
N4 C62 C67 C66 -176.2(3)
C69 O6 C68 C53 -170.3(2)
N3 C53 C68 O6 38.4(3)
C52 C53 C68 O6 -61.5(3)
C68 O6 C69 C70 -73.2(3)
O6 C69 C70 C75 -48.3(3)
O6 C69 C70 C71 134.3(3)
C75 C70 C71 C72 -1.4(4)
C69 C70 C71 C72 176.1(3)
C70 C71 C72 C73 -0.5(4)
C71 C72 C73 C74 1.8(4)
C72 C73 C74 C75 -1.3(4)
C71 C70 C75 C74 1.9(4)
C69 C70 C75 C74 -175.6(2)
C73 C74 C75 C70 -0.6(4)
C51 N3 C76 C77 41.5(3)
C53 N3 C76 C77 -145.3(2)
C51 N3 C76 C89 160.2(2)
C53 N3 C76 C89 -26.6(3)
C51 N3 C76 C83 -80.4(3)
C53 N3 C76 C83 92.8(3)
N3 C76 C77 C82 -140.2(2)
C89 C76 C77 C82 103.2(3)
C83 C76 C77 C82 -19.5(3)
N3 C76 C77 C78 45.2(3)
C89 C76 C77 C78 -71.4(3)
C83 C76 C77 C78 165.9(2)
C82 C77 C78 C79 -1.6(4)
C76 C77 C78 C79 173.2(2)
C77 C78 C79 C80 -0.6(4)
C78 C79 C80 C81 1.9(4)
C79 C80 C81 C82 -1.0(4)
C78 C77 C82 C81 2.5(4)
C76 C77 C82 C81 -172.1(2)
C80 C81 C82 C77 -1.3(4)
N3 C76 C83 C84 26.2(3)
C77 C76 C83 C84 -92.9(3)
C89 C76 C83 C84 144.0(2)
N3 C76 C83 C88 -157.1(2)
C77 C76 C83 C88 83.7(3)
C89 C76 C83 C88 -39.4(3)
C88 C83 C84 C85 0.2(4)
C76 C83 C84 C85 176.9(2)
C83 C84 C85 C86 -0.2(4)
C84 C85 C86 C87 0.2(4)
C85 C86 C87 C88 -0.1(4)
C86 C87 C88 C83 0.0(4)
C84 C83 C88 C87 -0.1(4)
C76 C83 C88 C87 -176.9(2)
N3 C76 C89 C90 66.3(3)
C77 C76 C89 C90 -177.1(2)
C83 C76 C89 C90 -53.2(3)
N3 C76 C89 C94 -115.3(3)
C77 C76 C89 C94 1.3(3)
C83 C76 C89 C94 125.2(3)
C94 C89 C90 C91 3.4(4)
C76 C89 C90 C91 -178.1(2)
C89 C90 C91 C92 -2.0(4)
C90 C91 C92 C93 -0.5(4)
C91 C92 C93 C94 1.5(4)
C92 C93 C94 C89 0.0(4)
C90 C89 C94 C93 -2.4(4)
C76 C89 C94 C93 179.2(2)
C126 N5 C101 O7 -10.6(5)
C103 N5 C101 O7 -179.5(3)
C126 N5 C101 C102 168.2(2)
C103 N5 C101 C102 -0.8(2)
O7 C101 C102 C104 64.5(4)
N5 C101 C102 C104 -114.3(2)
O7 C101 C102 C103 179.5(3)
N5 C101 C102 C103 0.7(2)
C101 N5 C103 C118 -114.0(2)
C126 N5 C103 C118 77.2(3)
C101 N5 C103 C102 0.7(2)
C126 N5 C103 C102 -168.0(3)
C104 C102 C103 N5 109.3(2)
C101 C102 C103 N5 -0.67(18)
C104 C102 C103 C118 -132.5(2)
C101 C102 C103 C118 117.5(2)
C112 N6 C104 O8 -175.1(2)
C105 N6 C104 O8 -2.2(4)
C112 N6 C104 C102 3.2(4)
C105 N6 C104 C102 176.1(2)
C101 C102 C104 O8 62.0(3)
C103 C102 C104 O8 -32.0(3)
C101 C102 C104 N6 -116.3(3)
C103 C102 C104 N6 149.7(2)
C104 N6 C105 C106 102.3(3)
C112 N6 C105 C106 -84.1(3)
N6 C105 C106 C111 131.3(3)
N6 C105 C106 C107 -50.4(3)
C111 C106 C107 C108 0.4(4)
C105 C106 C107 C108 -178.0(2)
C106 C107 C108 C109 -0.8(4)
C107 C108 C109 C110 0.4(4)
C108 C109 C110 C111 0.4(4)
C109 C110 C111 C106 -0.8(4)
C107 C106 C111 C110 0.4(4)
C105 C106 C111 C110 178.8(2)
C104 N6 C112 C113 60.5(4)
C105 N6 C112 C113 -112.6(3)
C104 N6 C112 C117 -122.5(3)
C105 N6 C112 C117 64.4(3)
C117 C112 C113 C114 0.3(4)
N6 C112 C113 C114 177.3(2)
C112 C113 C114 C115 -1.6(4)
C113 C114 C115 C116 1.0(4)
C114 C115 C116 C117 1.0(4)
C113 C112 C117 C116 1.7(4)
N6 C112 C117 C116 -175.4(2)
C115 C116 C117 C112 -2.3(4)
C119 O9 C118 C103 170.4(2)
N5 C103 C118 O9 56.9(3)
C102 C103 C118 O9 -43.1(3)
C118 O9 C119 C120 -152.3(2)
O9 C119 C120 C121 -115.7(3)
O9 C119 C120 C125 64.4(3)
C125 C120 C121 C122 1.5(4)
C119 C120 C121 C122 -178.4(2)
C120 C121 C122 C123 -0.5(4)
C121 C122 C123 C124 -0.8(4)
C122 C123 C124 C125 1.2(4)
C123 C124 C125 C120 -0.1(4)
C121 C120 C125 C124 -1.2(4)
C119 C120 C125 C124 178.7(2)
C101 N5 C126 C133 -83.3(3)
C103 N5 C126 C133 81.5(3)
C101 N5 C126 C127 38.8(3)
C103 N5 C126 C127 -156.4(2)
C101 N5 C126 C139 158.7(2)
C103 N5 C126 C139 -36.6(3)
N5 C126 C127 C132 -139.3(2)
C133 C126 C127 C132 -17.2(3)
C139 C126 C127 C132 102.7(3)
N5 C126 C127 C128 44.0(3)
C133 C126 C127 C128 166.2(2)
C139 C126 C127 C128 -74.0(3)
C132 C127 C128 C129 -0.4(4)
C126 C127 C128 C129 176.4(2)
C127 C128 C129 C130 0.5(4)
C128 C129 C130 C131 -0.3(4)
C129 C130 C131 C132 0.1(4)
C128 C127 C132 C131 0.2(4)
C126 C127 C132 C131 -176.4(2)
C130 C131 C132 C127 -0.1(4)
N5 C126 C133 C134 20.3(3)
C127 C126 C133 C134 -99.5(3)
C139 C126 C133 C134 138.7(2)
N5 C126 C133 C138 -161.8(2)
C127 C126 C133 C138 78.3(3)
C139 C126 C133 C138 -43.5(3)
C138 C133 C134 C135 -0.7(4)
C126 C133 C134 C135 177.1(2)
C133 C134 C135 C136 -0.3(4)
C134 C135 C136 C137 1.2(4)
C135 C136 C137 C138 -0.9(4)
C136 C137 C138 C133 -0.1(4)
C134 C133 C138 C137 1.0(4)
C126 C133 C138 C137 -177.0(2)
N5 C126 C139 C144 -110.1(3)
C133 C126 C139 C144 129.5(3)
C127 C126 C139 C144 7.5(4)
N5 C126 C139 C140 69.9(3)
C133 C126 C139 C140 -50.5(3)
C127 C126 C139 C140 -172.5(2)
C144 C139 C140 C141 0.9(4)
C126 C139 C140 C141 -179.1(2)
C139 C140 C141 C142 -1.6(4)
C140 C141 C142 C143 1.4(4)
C141 C142 C143 C144 -0.6(4)
C140 C139 C144 C143 -0.1(4)
C126 C139 C144 C143 179.9(2)
C142 C143 C144 C139 -0.1(4)
